data_2209152
loop_
_publ_author_name
'Langer, Vratislav'
'Mi\<cov\'a, J\.ulia'
'Steiner, Bohumil'
'Ko\'o\<s, Miroslav'

_publ_section_title
;
 2-(1<i>H</i>-Benzimidazol-2-ylsulfanyl)butanoic acid
;
_journal_coeditor_code DN2032
_journal_issue 6
_journal_name_full 'Acta Crystallographica Section E'
_journal_page_first o2138
_journal_page_last o2140
_journal_paper_doi 10.1107/S1600536806015121
_journal_volume 62
_journal_year 2006
_chemical_formula_iupac 'C11 H13 N2 O2 S'
_chemical_formula_moiety 'C11 H13 N2 O2 S'
_chemical_formula_sum 'C11 H13 N2 O2 S'
_chemical_formula_weight 236.29
_chemical_name_systematic
;
2-(1H-Benzimidazol-2-ylsulfanyl)butanoic acid
;
_space_group_IT_number 14
_symmetry_cell_setting monoclinic
_symmetry_space_group_name_Hall '-P 2ybc'
_symmetry_space_group_name_H-M 'P 1 21/c 1'
_atom_sites_solution_hydrogens geom
_atom_sites_solution_primary direct
_atom_sites_solution_secondary difmap
_audit_creation_method SHELXL-97
_cell_angle_alpha 90.00
_cell_angle_beta 93.6450(10)
_cell_angle_gamma 90.00
_cell_formula_units_Z 8
_cell_length_a 7.87500(10)
_cell_length_b 12.55880(10)
_cell_length_c 22.02100(10)
_cell_measurement_reflns_used 8054
_cell_measurement_temperature 295(2)
_cell_measurement_theta_max 33.06
_cell_measurement_theta_min 1.85
_cell_volume 2173.48(3)
_computing_cell_refinement 'SAINT (Siemens, 1995)'
_computing_data_collection 'SMART (Siemens, 1995)'
_computing_data_reduction 'SAINT and SADABS (Sheldrick, 2002)'
_computing_molecular_graphics 'DIAMOND (Brandenburg, 2006)'
_computing_publication_material SHELXTL
_computing_structure_refinement SHELXTL
_computing_structure_solution 'SHELXTL (Bruker, 2001)'
_diffrn_ambient_temperature 295(2)
_diffrn_measured_fraction_theta_full 1.000
_diffrn_measured_fraction_theta_max 0.954
_diffrn_measurement_device_type 'Siemens SMART CCD area-detector'
_diffrn_measurement_method \w
_diffrn_radiation_monochromator graphite
_diffrn_radiation_source 'fine-focus sealed tube'
_diffrn_radiation_type MoK\a
_diffrn_radiation_wavelength 0.71073
_diffrn_reflns_av_R_equivalents 0.0283
_diffrn_reflns_av_sigmaI/netI 0.0261
_diffrn_reflns_limit_h_max 11
_diffrn_reflns_limit_h_min -12
_diffrn_reflns_limit_k_max 19
_diffrn_reflns_limit_k_min -18
_diffrn_reflns_limit_l_max 33
_diffrn_reflns_limit_l_min -32
_diffrn_reflns_number 33031
_diffrn_reflns_theta_full 31.00
_diffrn_reflns_theta_max 33.06
_diffrn_reflns_theta_min 1.85
_diffrn_standards_decay_% 0
_diffrn_standards_number 0
_exptl_absorpt_coefficient_mu 0.283
_exptl_absorpt_correction_T_max 0.9560
_exptl_absorpt_correction_T_min 0.8050
_exptl_absorpt_correction_type multi-scan
_exptl_absorpt_process_details '(SADABS; Sheldrick, 2002)'
_exptl_crystal_colour colorless
_exptl_crystal_density_diffrn 1.444
_exptl_crystal_density_method 'not measured'
_exptl_crystal_description plate
_exptl_crystal_F_000 992
_exptl_crystal_size_max 0.80
_exptl_crystal_size_mid 0.34
_exptl_crystal_size_min 0.16
_refine_diff_density_max 0.349
_refine_diff_density_min -0.246
_refine_ls_extinction_method none
_refine_ls_goodness_of_fit_ref 1.021
_refine_ls_hydrogen_treatment constr
_refine_ls_matrix_type full
_refine_ls_number_parameters 292
_refine_ls_number_reflns 7839
_refine_ls_number_restraints 0
_refine_ls_restrained_S_all 1.021
_refine_ls_R_factor_all 0.0666
_refine_ls_R_factor_gt 0.0433
_refine_ls_shift/su_max 0.001
_refine_ls_shift/su_mean 0.000
_refine_ls_structure_factor_coef Fsqd
_refine_ls_weighting_details 'calc w=1/[\s^2^(Fo^2^)+(0.0601P)^2^+0.6348P] where P=(Fo^2^+2Fc^2^)/3'
_refine_ls_weighting_scheme calc
_refine_ls_wR_factor_gt 0.1076
_refine_ls_wR_factor_ref 0.1223
_reflns_number_gt 5889
_reflns_number_total 7839
_reflns_threshold_expression I>2\s(I)
_cod_data_source_file dn2032.cif
_cod_data_source_block I
_cod_original_sg_symbol_H-M 'P 21/c'
_cod_database_code 2209152
_cod_database_fobs_code 2209152

loop_
_symmetry_equiv_pos_as_xyz
'x, y, z'
'-x, y+1/2, -z+1/2'
'-x, -y, -z'
'x, -y-1/2, z-1/2'

loop_
_atom_site_type_symbol
_atom_site_label
_atom_site_fract_x
_atom_site_fract_y
_atom_site_fract_z
_atom_site_U_iso_or_equiv
_atom_site_adp_type
_atom_site_calc_flag
_atom_site_refinement_flags
_atom_site_occupancy
S S1A 0.08001(4) 0.14520(2) 0.317964(15) 0.02994(8) Uani d . 1
O O1A 0.27260(15) 0.33575(8) 0.30046(5) 0.0402(2) Uani d . 1
H H1A 0.3162 0.3913 0.2896 0.060 Uiso calc R 1
O O2A 0.18832(17) 0.43621(9) 0.37607(6) 0.0515(3) Uani d . 1
N N1A -0.10571(14) 0.28598(8) 0.24352(5) 0.0281(2) Uani d . 1
H H1A1 -0.1184 0.3339 0.2707 0.034 Uiso calc R 1
N N3A -0.02577(14) 0.13919(8) 0.19978(5) 0.0283(2) Uani d . 1
H H3A 0.0212 0.0783 0.1946 0.034 Uiso calc R 1
C C1A 0.18635(18) 0.35400(10) 0.34762(6) 0.0303(3) Uani d . 1
C C2A 0.07637(17) 0.26154(10) 0.36737(6) 0.0285(2) Uani d . 1
H H2A -0.0414 0.2868 0.3671 0.034 Uiso calc R 1
C C3A 0.13118(19) 0.22761(13) 0.43274(6) 0.0382(3) Uani d . 1
H H3A1 0.1114 0.2864 0.4600 0.046 Uiso calc R 1
H H3A2 0.0604 0.1686 0.4441 0.046 Uiso calc R 1
C C4A 0.3168(2) 0.19444(18) 0.44140(8) 0.0540(4) Uani d . 1
H H4A1 0.3367 0.1342 0.4159 0.081 Uiso calc R 1
H H4A2 0.3429 0.1756 0.4832 0.081 Uiso calc R 1
H H4A3 0.3881 0.2525 0.4305 0.081 Uiso calc R 1
C C5A -0.02016(15) 0.19441(10) 0.25187(6) 0.0255(2) Uani d . 1
C C6A -0.12042(16) 0.19674(10) 0.15546(6) 0.0282(2) Uani d . 1
C C7A -0.1669(2) 0.17585(12) 0.09474(6) 0.0381(3) Uani d . 1
H H7A -0.1334 0.1139 0.0757 0.046 Uiso calc R 1
C C8A -0.2660(2) 0.25228(13) 0.06417(7) 0.0453(4) Uani d . 1
H H8A -0.3001 0.2411 0.0235 0.054 Uiso calc R 1
C C9A -0.3164(2) 0.34558(13) 0.09245(8) 0.0445(4) Uani d . 1
H H9A -0.3833 0.3946 0.0701 0.053 Uiso calc R 1
C C10A -0.26966(18) 0.36691(11) 0.15269(7) 0.0366(3) Uani d . 1
H H10A -0.3027 0.4291 0.1716 0.044 Uiso calc R 1
C C11A -0.17023(16) 0.29018(10) 0.18348(6) 0.0277(2) Uani d . 1
S S1B 0.57038(4) 0.64591(2) 0.307055(16) 0.03188(9) Uani d . 1
O O1B 0.82333(13) 0.45993(7) 0.30577(5) 0.0334(2) Uani d . 1
O O2B 0.64773(16) 0.35096(8) 0.34996(6) 0.0442(3) Uani d . 1
N N1B 0.43777(15) 0.64400(9) 0.19195(5) 0.0317(2) Uani d . 1
H H1B 0.4732 0.7075 0.1855 0.038 Uiso calc R 1
N N3B 0.39265(14) 0.49195(8) 0.24066(5) 0.0284(2) Uani d . 1
C C1B 0.69454(16) 0.44082(9) 0.33593(6) 0.0272(2) Uani d . 1
C C2B 0.59402(17) 0.53502(10) 0.35966(6) 0.0274(2) Uani d . 1
H H2B 0.4809 0.5102 0.3693 0.033 Uiso calc R 1
C C3B 0.6853(2) 0.58213(12) 0.41747(6) 0.0405(3) Uani d . 1
H H3B1 0.7886 0.6174 0.4066 0.049 Uiso calc R 1
H H3B2 0.6125 0.6354 0.4344 0.049 Uiso calc R 1
C C4B 0.7304(4) 0.49849(18) 0.46573(8) 0.0749(7) Uani d . 1
H H4B1 0.6331 0.4542 0.4711 0.112 Uiso calc R 1
H H4B2 0.7641 0.5330 0.5035 0.112 Uiso calc R 1
H H4B3 0.8225 0.4555 0.4531 0.112 Uiso calc R 1
C C5B 0.46085(16) 0.58859(10) 0.24468(6) 0.0265(2) Uani d . 1
C C6B 0.31988(16) 0.48480(10) 0.18117(6) 0.0278(2) Uani d . 1
C C7B 0.22910(18) 0.40182(11) 0.15245(7) 0.0351(3) Uani d . 1
H H7B 0.2087 0.3386 0.1727 0.042 Uiso calc R 1
C C8B 0.1704(2) 0.41733(13) 0.09242(7) 0.0416(3) Uani d . 1
H H8B 0.1092 0.3634 0.0720 0.050 Uiso calc R 1
C C9B 0.2011(2) 0.51220(14) 0.06186(7) 0.0426(3) Uani d . 1
H H9B 0.1617 0.5194 0.0213 0.051 Uiso calc R 1
C C10B 0.28859(19) 0.59579(13) 0.09029(7) 0.0385(3) Uani d . 1
H H10B 0.3073 0.6594 0.0701 0.046 Uiso calc R 1
C C11B 0.34712(16) 0.57993(10) 0.15049(6) 0.0293(3) Uani d . 1

loop_
_atom_site_aniso_label
_atom_site_aniso_U_11
_atom_site_aniso_U_22
_atom_site_aniso_U_33
_atom_site_aniso_U_12
_atom_site_aniso_U_13
_atom_site_aniso_U_23
S1A 0.03615(17) 0.02218(14) 0.03098(15) -0.00052(11) -0.00184(12) 0.00199(11)
O1A 0.0571(7) 0.0297(5) 0.0349(5) -0.0145(5) 0.0114(5) 0.0003(4)
O2A 0.0632(8) 0.0334(6) 0.0590(7) -0.0095(5) 0.0135(6) -0.0154(5)
N1A 0.0299(5) 0.0235(5) 0.0308(5) 0.0027(4) 0.0005(4) -0.0045(4)
N3A 0.0338(5) 0.0207(5) 0.0302(5) 0.0033(4) 0.0004(4) -0.0028(4)
C1A 0.0347(6) 0.0252(6) 0.0302(6) -0.0009(5) -0.0038(5) 0.0009(5)
C2A 0.0305(6) 0.0290(6) 0.0262(5) -0.0016(5) 0.0018(5) -0.0002(5)
C3A 0.0404(7) 0.0466(8) 0.0276(6) -0.0049(6) 0.0021(5) 0.0036(6)
C4A 0.0459(9) 0.0724(12) 0.0423(9) 0.0047(8) -0.0079(7) 0.0156(8)
C5A 0.0252(5) 0.0225(5) 0.0288(5) -0.0017(4) 0.0020(4) -0.0012(4)
C6A 0.0308(6) 0.0232(5) 0.0303(6) -0.0017(5) -0.0008(5) -0.0004(4)
C7A 0.0513(8) 0.0318(7) 0.0306(6) -0.0033(6) -0.0027(6) -0.0028(5)
C8A 0.0571(10) 0.0422(8) 0.0349(7) -0.0071(7) -0.0104(7) 0.0051(6)
C9A 0.0469(9) 0.0373(8) 0.0474(8) -0.0008(6) -0.0128(7) 0.0111(6)
C10A 0.0341(7) 0.0279(6) 0.0470(8) 0.0033(5) -0.0038(6) 0.0043(6)
C11A 0.0259(5) 0.0236(5) 0.0332(6) -0.0013(4) -0.0006(5) -0.0006(5)
S1B 0.03811(18) 0.01909(14) 0.03759(17) 0.00074(11) -0.00421(13) -0.00124(12)
O1B 0.0356(5) 0.0239(4) 0.0418(5) 0.0014(4) 0.0099(4) -0.0031(4)
O2B 0.0559(7) 0.0208(4) 0.0571(7) -0.0054(4) 0.0119(5) -0.0001(4)
N1B 0.0374(6) 0.0219(5) 0.0356(6) -0.0020(4) -0.0004(5) 0.0071(4)
N3B 0.0309(5) 0.0233(5) 0.0306(5) -0.0018(4) -0.0005(4) 0.0046(4)
C1B 0.0316(6) 0.0205(5) 0.0291(6) 0.0003(4) -0.0013(5) -0.0025(4)
C2B 0.0308(6) 0.0234(5) 0.0280(5) 0.0004(4) 0.0021(5) -0.0013(4)
C3B 0.0544(9) 0.0351(7) 0.0311(7) 0.0027(6) -0.0038(6) -0.0079(6)
C4B 0.126(2) 0.0584(12) 0.0369(9) 0.0069(13) -0.0219(11) -0.0008(8)
C5B 0.0266(5) 0.0212(5) 0.0317(6) 0.0024(4) 0.0019(5) 0.0022(4)
C6B 0.0266(6) 0.0257(6) 0.0309(6) 0.0015(4) 0.0004(5) 0.0033(5)
C7B 0.0353(7) 0.0304(6) 0.0392(7) -0.0040(5) -0.0017(5) 0.0011(5)
C8B 0.0391(8) 0.0441(8) 0.0408(8) -0.0033(6) -0.0050(6) -0.0045(6)
C9B 0.0396(8) 0.0551(9) 0.0325(7) 0.0016(7) -0.0031(6) 0.0041(6)
C10B 0.0389(7) 0.0419(8) 0.0343(7) 0.0015(6) -0.0012(6) 0.0115(6)
C11B 0.0275(6) 0.0273(6) 0.0329(6) 0.0018(5) 0.0000(5) 0.0057(5)

loop_
_atom_type_symbol
_atom_type_description
_atom_type_scat_dispersion_real
_atom_type_scat_dispersion_imag
_atom_type_scat_source
C C 0.0033 0.0016 'International Tables Vol C Tables 4.2.6.8 and 6.1.1.4'
H H 0.0000 0.0000 'International Tables Vol C Tables 4.2.6.8 and 6.1.1.4'
N N 0.0061 0.0033 'International Tables Vol C Tables 4.2.6.8 and 6.1.1.4'
O O 0.0106 0.0060 'International Tables Vol C Tables 4.2.6.8 and 6.1.1.4'
S S 0.1246 0.1234 'International Tables Vol C Tables 4.2.6.8 and 6.1.1.4'

loop_
_geom_angle_atom_site_label_1
_geom_angle_atom_site_label_2
_geom_angle_atom_site_label_3
_geom_angle
C5A S1A C2A 101.11(6)
C1A O1A H1A 109.5
C5A N1A C11A 108.31(10)
C5A N1A H1A1 125.8
C11A N1A H1A1 125.8
C5A N3A C6A 108.59(10)
C5A N3A H3A 125.7
C6A N3A H3A 125.7
O2A C1A O1A 125.21(13)
O2A C1A C2A 119.41(13)
O1A C1A C2A 115.38(11)
C1A C2A C3A 110.29(11)
C1A C2A S1A 114.11(9)
C3A C2A S1A 108.83(10)
C1A C2A H2A 107.8
C3A C2A H2A 107.8
S1A C2A H2A 107.8
C4A C3A C2A 113.83(12)
C4A C3A H3A1 108.8
C2A C3A H3A1 108.8
C4A C3A H3A2 108.8
C2A C3A H3A2 108.8
H3A1 C3A H3A2 107.7
C3A C4A H4A1 109.5
C3A C4A H4A2 109.5
H4A1 C4A H4A2 109.5
C3A C4A H4A3 109.5
H4A1 C4A H4A3 109.5
H4A2 C4A H4A3 109.5
N1A C5A N3A 109.77(11)
N1A C5A S1A 128.49(10)
N3A C5A S1A 121.71(9)
N3A C6A C7A 132.35(12)
N3A C6A C11A 106.25(11)
C7A C6A C11A 121.40(12)
C6A C7A C8A 116.31(14)
C6A C7A H7A 121.8
C8A C7A H7A 121.8
C7A C8A C9A 122.16(14)
C7A C8A H8A 118.9
C9A C8A H8A 118.9
C10A C9A C8A 121.69(14)
C10A C9A H9A 119.2
C8A C9A H9A 119.2
C11A C10A C9A 116.22(14)
C11A C10A H10A 121.9
C9A C10A H10A 121.9
C10A C11A N1A 130.69(12)
C10A C11A C6A 122.22(13)
N1A C11A C6A 107.08(11)
C5B S1B C2B 102.31(6)
C5B N1B C11B 107.61(11)
C5B N1B H1B 126.2
C11B N1B H1B 126.2
C5B N3B C6B 105.13(10)
O2B C1B O1B 124.44(12)
O2B C1B C2B 116.86(12)
O1B C1B C2B 118.62(11)
C1B C2B C3B 110.76(11)
C1B C2B S1B 114.14(9)
C3B C2B S1B 104.87(9)
C1B C2B H2B 109.0
C3B C2B H2B 109.0
S1B C2B H2B 109.0
C4B C3B C2B 112.86(13)
C4B C3B H3B1 109.0
C2B C3B H3B1 109.0
C4B C3B H3B2 109.0
C2B C3B H3B2 109.0
H3B1 C3B H3B2 107.8
C3B C4B H4B1 109.5
C3B C4B H4B2 109.5
H4B1 C4B H4B2 109.5
C3B C4B H4B3 109.5
H4B1 C4B H4B3 109.5
H4B2 C4B H4B3 109.5
N3B C5B N1B 112.36(11)
N3B C5B S1B 127.72(10)
N1B C5B S1B 119.92(10)
C7B C6B C11B 120.72(12)
C7B C6B N3B 129.89(12)
C11B C6B N3B 109.39(11)
C6B C7B C8B 117.29(13)
C6B C7B H7B 121.4
C8B C7B H7B 121.4
C7B C8B C9B 121.46(14)
C7B C8B H8B 119.3
C9B C8B H8B 119.3
C10B C9B C8B 121.70(14)
C10B C9B H9B 119.1
C8B C9B H9B 119.1
C9B C10B C11B 116.64(14)
C9B C10B H10B 121.7
C11B C10B H10B 121.7
C10B C11B N1B 132.31(12)
C10B C11B C6B 122.18(13)
N1B C11B C6B 105.51(11)

loop_
_geom_bond_atom_site_label_1
_geom_bond_atom_site_label_2
_geom_bond_distance
S1A C5A 1.7253(13)
S1A C2A 1.8229(13)
O1A C1A 1.2971(17)
O1A H1A 0.8200
O2A C1A 1.2072(17)
N1A C5A 1.3396(16)
N1A C11A 1.3868(16)
N1A H1A1 0.8600
N3A C5A 1.3387(16)
N3A C6A 1.3922(16)
N3A H3A 0.8600
C1A C2A 1.5283(18)
C2A C3A 1.5366(18)
C2A H2A 0.9800
C3A C4A 1.521(2)
C3A H3A1 0.9700
C3A H3A2 0.9700
C4A H4A1 0.9600
C4A H4A2 0.9600
C4A H4A3 0.9600
C6A C7A 1.3886(18)
C6A C11A 1.3937(18)
C7A C8A 1.384(2)
C7A H7A 0.9300
C8A C9A 1.397(2)
C8A H8A 0.9300
C9A C10A 1.380(2)
C9A H9A 0.9300
C10A C11A 1.3906(18)
C10A H10A 0.9300
S1B C5B 1.7316(13)
S1B C2B 1.8136(13)
O1B C1B 1.2700(16)
O2B C1B 1.2326(15)
N1B C5B 1.3560(16)
N1B C11B 1.3812(17)
N1B H1B 0.8600
N3B C5B 1.3278(16)
N3B C6B 1.3990(16)
C1B C2B 1.5336(17)
C2B C3B 1.5396(18)
C2B H2B 0.9800
C3B C4B 1.520(2)
C3B H3B1 0.9700
C3B H3B2 0.9700
C4B H4B1 0.9600
C4B H4B2 0.9600
C4B H4B3 0.9600
C6B C7B 1.3927(19)
C6B C11B 1.3959(17)
C7B C8B 1.386(2)
C7B H7B 0.9300
C8B C9B 1.397(2)
C8B H8B 0.9300
C9B C10B 1.384(2)
C9B H9B 0.9300
C10B C11B 1.3898(18)
C10B H10B 0.9300

loop_
_geom_hbond_atom_site_label_D
_geom_hbond_atom_site_label_H
_geom_hbond_atom_site_label_A
_geom_hbond_site_symmetry_A
_geom_hbond_distance_DH
_geom_hbond_distance_HA
_geom_hbond_distance_DA
_geom_hbond_angle_DHA
N1A H1A1 O1B 1_455 0.86 1.83 2.6574(14) 160
O1A H1A N3B . 0.82 1.79 2.5757(14) 160
N1B H1B O1A 2_655 0.86 2.57 3.3137(17) 145
N1B H1B O2B 2_655 0.86 2.16 2.8252(14) 134
N3A H3A O1B 2_645 0.86 1.93 2.7658(14) 165
C2A H2A O2B 1_455 0.98 2.58 3.5550(18) 172
C2B H2B O2A . 0.98 2.50 3.4676(18) 170
C4A H4A1 S1A . 0.96 2.86 3.2565(18) 106
C7A H7A O2A 2_545 0.93 2.52 3.0843(19) 119

loop_
_geom_torsion_atom_site_label_1
_geom_torsion_atom_site_label_2
_geom_torsion_atom_site_label_3
_geom_torsion_atom_site_label_4
_geom_torsion
O2A C1A C2A C3A -59.65(17)
O1A C1A C2A C3A 119.89(13)
O2A C1A C2A S1A 177.50(12)
O1A C1A C2A S1A -2.96(15)
C5A S1A C2A C1A -66.72(10)
C5A S1A C2A C3A 169.64(9)
C1A C2A C3A C4A -58.05(17)
S1A C2A C3A C4A 67.84(15)
C11A N1A C5A N3A 0.25(14)
C11A N1A C5A S1A -177.60(10)
C6A N3A C5A N1A -0.51(15)
C6A N3A C5A S1A 177.51(9)
C2A S1A C5A N1A -11.43(13)
C2A S1A C5A N3A 170.95(11)
C5A N3A C6A C7A -179.03(15)
C5A N3A C6A C11A 0.56(14)
N3A C6A C7A C8A 179.02(15)
C11A C6A C7A C8A -0.5(2)
C6A C7A C8A C9A 0.2(2)
C7A C8A C9A C10A 0.2(3)
C8A C9A C10A C11A -0.2(2)
C9A C10A C11A N1A -178.54(14)
C9A C10A C11A C6A -0.1(2)
C5A N1A C11A C10A 178.70(14)
C5A N1A C11A C6A 0.10(14)
N3A C6A C11A C10A -179.14(12)
C7A C6A C11A C10A 0.5(2)
N3A C6A C11A N1A -0.40(14)
C7A C6A C11A N1A 179.24(13)
O2B C1B C2B C3B 97.98(15)
O1B C1B C2B C3B -79.02(15)
O2B C1B C2B S1B -143.95(11)
O1B C1B C2B S1B 39.04(15)
C5B S1B C2B C1B 60.70(10)
C5B S1B C2B C3B -177.92(9)
C1B C2B C3B C4B -51.59(19)
S1B C2B C3B C4B -175.17(15)
C6B N3B C5B N1B -0.25(14)
C6B N3B C5B S1B -179.87(10)
C11B N1B C5B N3B 0.49(15)
C11B N1B C5B S1B -179.86(9)
C2B S1B C5B N3B 8.10(13)
C2B S1B C5B N1B -171.50(10)
C5B N3B C6B C7B -178.77(14)
C5B N3B C6B C11B -0.08(14)
C11B C6B C7B C8B 1.0(2)
N3B C6B C7B C8B 179.62(14)
C6B C7B C8B C9B 0.1(2)
C7B C8B C9B C10B -1.2(3)
C8B C9B C10B C11B 1.1(2)
C9B C10B C11B N1B 179.59(14)
C9B C10B C11B C6B 0.0(2)
C5B N1B C11B C10B 179.90(15)
C5B N1B C11B C6B -0.50(14)
C7B C6B C11B C10B -1.2(2)
N3B C6B C11B C10B -179.99(13)
C7B C6B C11B N1B 179.20(12)
N3B C6B C11B N1B 0.36(14)
